data_4114973
loop_
_publ_author_name
'Akikazu Matsumoto'
'Toshihiro Tanaka'
'Takashi Tsubouchi'
'Kohji Tashiro'
'Seishi Saragai'
'Shinsuke Nakamoto'

_publ_section_title
;
 Crystal Engineering for Topochemical Polymerization of Muconic Esters
 Using Halogen-Halogen and CH/\p Interactions as Weak Intermolecular
 Interactions
;
_journal_name_full 'Journal of the American Chemical Society'
_journal_page_first 8891
_journal_page_last 8902
_journal_paper_doi 10.1021/ja0205333
_journal_volume 124
_journal_year 2002
_chemical_compound_source 'Local laboratory'
_chemical_formula_sum 'C20 H18 O4'
_chemical_formula_weight 322.38
_space_group_IT_number 14
_symmetry_cell_setting monoclinic
_symmetry_space_group_name_Hall '-P 2ybc'
_symmetry_space_group_name_H-M 'P 1 21/c 1'
_atom_type_scat_source 'D.Waasmaier&A.Kirfel,Acta Cryst.1995,A51, 416-431'
_cell_angle_alpha 90.000(0)
_cell_angle_beta 97.075(20)
_cell_angle_gamma 90.000(0)
_cell_formula_units_Z 2
_cell_length_a 8.571(5)
_cell_length_b 10.465(5)
_cell_length_c 9.368(4)
_cell_measurement_reflns_used ??
_cell_measurement_temperature 298
_cell_measurement_theta_max 33.88
_cell_measurement_theta_min 1
_cell_volume 833.9(7)
_computing_data_collection 'DIP Image plate'
_computing_data_reduction maXus
_computing_molecular_graphics maXus
_computing_publication_material maXus
_computing_structure_refinement maXus
_computing_structure_solution maXus
_diffrn_measurement_device 'DIP Image plate'
_diffrn_orient_matrix_type X=UH
_diffrn_orient_matrix_UB_11 0.07153
_diffrn_orient_matrix_UB_12 0.00000
_diffrn_orient_matrix_UB_13 0.00000
_diffrn_orient_matrix_UB_21 0.00000
_diffrn_orient_matrix_UB_22 0.06766
_diffrn_orient_matrix_UB_23 0.00000
_diffrn_orient_matrix_UB_31 0.00000
_diffrn_orient_matrix_UB_32 0.00000
_diffrn_orient_matrix_UB_33 0.19577
_diffrn_radiation_type xray
_diffrn_radiation_wavelength 0.71073
_diffrn_reflns_limit_h_max 14
_diffrn_reflns_limit_h_min 0
_diffrn_reflns_limit_k_max 17
_diffrn_reflns_limit_k_min 0
_diffrn_reflns_limit_l_max 13
_diffrn_reflns_limit_l_min -14
_diffrn_reflns_number 3681
_diffrn_reflns_theta_max 33.88
_exptl_absorpt_coefficient_mu 0.89
_exptl_absorpt_correction_type none
_exptl_crystal_colour Colourless
_exptl_crystal_density_diffrn 1.284
_exptl_crystal_density_meas 1.000
_exptl_crystal_description Needle
_exptl_crystal_size_max 0.3
_exptl_crystal_size_mid 0.2
_exptl_crystal_size_min 0.1
_refine_diff_density_max 0.39
_refine_diff_density_min -0.58
_refine_ls_extinction_method none
_refine_ls_goodness_of_fit_obs 2.723
_refine_ls_hydrogen_treatment refall
_refine_ls_number_parameters 145
_refine_ls_number_reflns 2507
_refine_ls_R_factor_obs 0.0632
_refine_ls_shift/esd_max 0.0006
_refine_ls_shift/esd_mean 0.0001
_refine_ls_structure_factor_coef F^2^
_refine_ls_weighting_scheme 'Count statistics'
_refine_ls_wR_factor_obs 0.1106
_reflns_number_observed 2507
_reflns_number_total 3553
_reflns_observed_criterion refl_observed_if_I_>_3.00_sigma(I)
_cod_data_source_file ja0205333_s1.cif
_cod_data_source_block zz-1-II
_cod_original_cell_volume 833.87(72)
_cod_original_sg_symbol_H-M 'P 21/c '
_cod_original_formula_sum 'C20 H18 O4     '
_cod_database_code 4114973

loop_
_symmetry_equiv_pos_as_xyz
+X,+Y,+Z
-X,-Y,-Z
-X,+Y+0.5,-Z+0.5
+X,-Y+0.5,+Z+0.5

loop_
_atom_site_aniso_label
_atom_site_aniso_U_11
_atom_site_aniso_U_22
_atom_site_aniso_U_33
_atom_site_aniso_U_12
_atom_site_aniso_U_13
_atom_site_aniso_U_23
O1 0.0641(2) 0.0394(2) 0.0411(2) 0.0047(1) 0.0183(1) 0.0033(1)
O2 0.1088(3) 0.0457(2) 0.0679(3) 0.0213(2) 0.0420(2) 0.0168(2)
C3 0.0558(3) 0.0373(2) 0.0450(3) 0.0035(2) 0.0130(2) 0.0054(2)
C4 0.0507(2) 0.0381(2) 0.0432(2) -.0004(2) 0.0102(2) 0.0031(2)
C5 0.0583(3) 0.0382(2) 0.0463(3) 0.0045(2) 0.0158(2) 0.0027(2)
C6 0.0444(2) 0.0409(2) 0.0389(3) -.0006(2) 0.0061(2) -.0028(2)
C7 0.0580(3) 0.0415(2) 0.0452(3) 0.0028(2) 0.0130(2) -.0018(2)
C8 0.0618(3) 0.0472(3) 0.0540(3) 0.0062(2) 0.0172(2) -.0046(2)
C9 0.0701(3) 0.0736(4) 0.0510(3) 0.0011(3) 0.0236(3) 0.0080(3)
C10 0.0724(3) 0.0392(2) 0.0485(3) 0.0063(2) 0.0203(2) 0.0002(2)
C11 0.0745(4) 0.0732(4) 0.0584(3) 0.0054(3) 0.0309(3) -.0099(3)
C12 0.0662(3) 0.0520(3) 0.0548(3) 0.0014(2) 0.0161(3) 0.0091(2)

loop_
_atom_site_label
_atom_site_fract_x
_atom_site_fract_y
_atom_site_fract_z
_atom_site_U_iso_or_equiv
_atom_site_occupancy
_atom_site_thermal_displace_type
O1 0.16430(4) 0.00890(3) 0.62620(3) 0.0480(2) 1.00 Uij
O2 0.15150(6) -0.14380(4) 0.79200(4) 0.0733(2) 1.00 Uij
C3 0.03940(6) 0.06380(4) 0.82250(5) 0.0460(2) 1.00 Uij
C4 0.12290(6) -0.03600(4) 0.75100(5) 0.0441(2) 1.00 Uij
C5 -0.00960(6) 0.05470(4) 0.95160(5) 0.0475(2) 1.00 Uij
C6 0.29320(5) -0.01330(4) 0.41360(5) 0.0416(2) 1.00 Uij
C7 0.26700(6) 0.11540(5) 0.38490(5) 0.0482(2) 1.00 Uij
C8 0.36590(7) -0.08620(5) 0.31710(6) 0.0542(3) 1.00 Uij
C9 0.38320(7) 0.09670(6) 0.16600(6) 0.0645(3) 1.00 Uij
C10 0.24620(7) -0.07960(5) 0.54350(6) 0.0531(3) 1.00 Uij
C11 0.41070(8) -0.03110(6) 0.19460(7) 0.0681(3) 1.00 Uij
C12 0.31250(7) 0.17020(6) 0.26130(6) 0.0576(3) 1.00 Uij
H3 0.0186(6) 0.1412(6) 0.7674(6) 0.054(1) 1.00 Uiso
H5 -0.0675(7) 0.1311(6) 0.9826(6) 0.062(2) 1.00 Uiso
H7 0.2186(7) 0.1638(6) 0.4480(6) 0.063(2) 1.00 Uiso
H8 0.3813(7) -0.1722(7) 0.3394(6) 0.061(2) 1.00 Uiso
H9 0.4128(9) 0.1364(7) 0.0804(8) 0.096(2) 1.00 Uiso
H10A 0.1704(8) -0.1505(7) 0.5163(6) 0.071(2) 1.00 Uiso
H10B 0.3419(9) -0.1103(7) 0.6102(7) 0.080(2) 1.00 Uiso
H11 0.4570(8) -0.0833(7) 0.1265(8) 0.080(2) 1.00 Uiso
H12 0.2937(7) 0.2649(7) 0.2449(6) 0.077(2) 1.00 Uiso

loop_
_geom_angle_atom_site_label_1
_geom_angle_atom_site_label_2
_geom_angle_atom_site_label_3
_geom_angle
_geom_angle_site_symmetry_3
C4 O1 C10 116.1(1) .
C4 C3 C5 126.0(1) .
O1 C4 O2 122.5(1) .
O1 C4 C3 110.0(1) .
O2 C4 C3 127.5(1) .
C3 C5 C5 126.7(1) 2_557
C7 C6 C8 118.9(1) .
C7 C6 C10 123.6(1) .
C8 C6 C10 117.5(1) .
C6 C7 C12 120.5(1) .
C6 C8 C11 120.3(1) .
C11 C9 C12 119.7(1) .
O1 C10 C6 109.6(1) .
C8 C11 C9 120.6(1) .
C7 C12 C9 120.1(1) .

loop_
_geom_bond_atom_site_label_1
_geom_bond_atom_site_label_2
_geom_bond_distance
_geom_bond_site_symmetry_2
O1 C4 1.347(1) .
O1 C10 1.444(1) .
O2 C4 1.207(1) .
C3 C4 1.473(1) .
C3 C5 1.332(1) .
C5 C5 1.457(1) 2_557
C6 C7 1.386(1) .
C6 C8 1.388(1) .
C6 C10 1.498(1) .
C7 C12 1.390(1) .
C8 C11 1.380(1) .
C9 C11 1.379(1) .
C9 C12 1.374(1) .

loop_
_geom_contact_atom_site_label_1
_geom_contact_atom_site_label_2
_geom_contact_distance
_geom_contact_site_symmetry_1
_geom_contact_site_symmetry_2
O2 C5 2.9728 1_555 2_557
O2 C8 3.3630 1_555 4_556
O2 H3 2.701(6) 1_555 3_546
O2 H5 2.317(6) 1_555 2_557
C3 C3 3.7219 1_555 2_557
C3 C5 2.4929 1_555 2_557
C3 C6 3.4270 1_555 2_556
C3 C7 3.5960 1_555 2_556
C3 C7 3.8906 1_555 4_566
C3 C8 3.5656 1_555 2_556
C3 C10 3.9633 1_555 2_556
C3 C11 3.8566 1_555 2_556
C3 C12 3.8893 1_555 2_556
C3 C12 3.7266 1_555 4_566
C3 H5 2.728(6) 1_555 2_557
C3 H12 2.980(7) 1_555 4_566
C4 C5 3.0675 1_555 2_557
C4 C6 3.7428 1_555 2_556
C4 C7 3.5258 1_555 2_556
C4 C12 3.9757 1_555 2_556
C4 H5 2.781(6) 1_555 2_557
C4 H12 3.196(7) 1_555 4_566
C5 C6 3.9689 1_555 2_556
C5 C8 3.7252 1_555 2_556
C5 C9 3.7277 1_555 1_556
C5 C9 3.6206 1_555 2_556
C5 C11 3.5490 1_555 2_556
C5 C12 3.9404 1_555 1_556
C5 C12 3.8706 1_555 2_556
C5 H5 2.121(6) 1_555 2_557
C6 C6 3.7217 1_555 2_656
C6 C8 3.7643 1_555 2_656
C7 C8 3.9526 1_555 2_656
C8 C9 3.9469 1_555 3_645
C8 C10 3.8341 1_555 2_656
C8 C12 3.8904 1_555 3_645
C9 C10 3.9241 1_555 2_656
C9 H8 3.155(7) 1_555 3_655
C9 H10B 2.958(7) 1_555 2_656
C10 C11 3.7725 1_555 2_656
C11 C12 3.9152 1_555 3_645
C11 H10B 3.012(7) 1_555 2_656
C12 H10B 3.121(7) 1_555 2_656
O2 C5 2.9728 1_555 2_557
O2 C8 3.3630 1_555 4_556
O2 H3 2.701(6) 1_555 3_546
O2 H5 2.317(6) 1_555 2_557
C3 C3 3.7219 1_555 2_557
C3 C5 2.4929 1_555 2_557
C3 C6 3.4270 1_555 2_556
C3 C7 3.5960 1_555 2_556
C3 C7 3.8906 1_555 4_566
C3 C8 3.5656 1_555 2_556
C3 C10 3.9633 1_555 2_556
C3 C11 3.8566 1_555 2_556
C3 C12 3.8893 1_555 2_556
C3 C12 3.7266 1_555 4_566
C3 H5 2.728(6) 1_555 2_557
C3 H12 2.980(7) 1_555 4_566
C4 C5 3.0675 1_555 2_557
C4 C6 3.7428 1_555 2_556
C4 C7 3.5258 1_555 2_556
C4 C12 3.9757 1_555 2_556
C4 H5 2.781(6) 1_555 2_557
C4 H12 3.196(7) 1_555 4_566
C5 C6 3.9689 1_555 2_556
C5 C8 3.7252 1_555 2_556
C5 C9 3.7277 1_555 1_556
C5 C9 3.6206 1_555 2_556
C5 C11 3.5490 1_555 2_556
C5 C12 3.9404 1_555 1_556
C5 C12 3.8706 1_555 2_556
C5 H5 2.121(6) 1_555 2_557
C6 C6 3.7217 1_555 2_656
C6 C8 3.7643 1_555 2_656
C7 C8 3.9526 1_555 2_656
C8 C9 3.9469 1_555 3_645
C8 C10 3.8341 1_555 2_656
C8 C12 3.8904 1_555 3_645
C9 C10 3.9241 1_555 2_656
C9 H8 3.155(7) 1_555 3_655
C9 H10B 2.958(7) 1_555 2_656
C10 C11 3.7725 1_555 2_656
C11 C12 3.9152 1_555 3_645
C11 H10B 3.012(7) 1_555 2_656
C12 H10B 3.121(7) 1_555 2_656

loop_
_geom_torsion_atom_site_label_1
_geom_torsion_atom_site_label_2
_geom_torsion_atom_site_label_3
_geom_torsion_atom_site_label_4
_geom_torsion
C10 O1 C4 O2 -0.3(1)
C10 O1 C4 C3 -179.4(1)
C4 O1 C10 C6 -176.3(1)
C5 C3 C4 O1 -175.7(1)
C5 C3 C4 O2 5.2(1)
C5 C5 C3 C4 0.3(1)
C7 C6 C8 C11 -0.2(1)
C8 C6 C7 C12 0.2(1)
C7 C6 C10 O1 3.0(1)
C10 C6 C7 C12 -179.4(1)
C8 C6 C10 O1 -176.5(1)
C10 C6 C8 C11 179.4(1)
C6 C7 C12 C9 0.4(1)
C6 C8 C11 C9 -0.3(1)
C11 C9 C12 C7 -0.9(1)
C12 C9 C11 C8 0.9(1)
